data_7121996
loop_
_publ_author_name
'Mishra, Manish Kumar'
'Kadambi, Sourabh B.'
'Ramamurty, Upadrasta'
'Ghosh, Soumyajit'

_publ_section_title
;
 Elastic flexibility tuning via interaction factor modulation in molecular
 crystals.
;
_journal_issue 65
_journal_name_full 'Chemical communications (Cambridge, England)'
_journal_page_first 9047
_journal_page_last 9050
_journal_paper_doi 10.1039/c8cc04132f
_journal_volume 54
_journal_year 2018
_chemical_formula_sum 'C13 H8 Cl F N2 O2'
_chemical_formula_weight 278.60
_space_group_crystal_system triclinic
_space_group_IT_number 2
_space_group_name_Hall '-P 1'
_space_group_name_H-M_alt 'P -1'
_symmetry_space_group_name_Hall '-P 1'
_symmetry_space_group_name_H-M 'P -1'
_atom_sites_solution_hydrogens geom
_audit_creation_method SHELXL-2016/6
_audit_update_record
;
2018-05-02 deposited with the CCDC.
2018-07-18 downloaded from the CCDC.
;
_cell_angle_alpha 71.50(3)
_cell_angle_beta 89.83(5)
_cell_angle_gamma 89.58(5)
_cell_formula_units_Z 2
_cell_length_a 3.8145(15)
_cell_length_b 12.348(4)
_cell_length_c 13.349(5)
_cell_measurement_reflns_used 6279
_cell_measurement_temperature 100(2)
_cell_measurement_theta_max 27.5
_cell_measurement_theta_min 1.6
_cell_volume 596.2(4)
_computing_cell_refinement 'Bruker XSCANS'
_computing_data_collection 'Bruker XSCANS'
_computing_data_reduction 'Bruker SHELXTL'
_computing_structure_refinement 'SHELXL-2016/6 (Sheldrick, 2016)'
_computing_structure_solution 'Bruker SHELXTL'
_diffrn_ambient_temperature 100(2)
_diffrn_measured_fraction_theta_full 0.998
_diffrn_measured_fraction_theta_max 0.993
_diffrn_measurement_device_type 'Bruker P4'
_diffrn_measurement_method '\w scans'
_diffrn_radiation_type MoK\a
_diffrn_radiation_wavelength 0.71073
_diffrn_reflns_av_R_equivalents 0.10
_diffrn_reflns_av_unetI/netI 0.1220
_diffrn_reflns_Laue_measured_fraction_full 0.998
_diffrn_reflns_Laue_measured_fraction_max 0.993
_diffrn_reflns_limit_h_max 4
_diffrn_reflns_limit_h_min -4
_diffrn_reflns_limit_k_max 16
_diffrn_reflns_limit_k_min -16
_diffrn_reflns_limit_l_max 17
_diffrn_reflns_limit_l_min -17
_diffrn_reflns_number 6279
_diffrn_reflns_point_group_measured_fraction_full 0.998
_diffrn_reflns_point_group_measured_fraction_max 0.993
_diffrn_reflns_theta_full 25.242
_diffrn_reflns_theta_max 27.528
_diffrn_reflns_theta_min 1.609
_diffrn_source 'sealed tube'
_exptl_absorpt_coefficient_mu 0.331
_exptl_absorpt_correction_type multi-scan
_exptl_absorpt_process_details 'North et al., 1968'
_exptl_crystal_colour Colorless
_exptl_crystal_density_diffrn 1.552
_exptl_crystal_density_method none
_exptl_crystal_description Acicular
_exptl_crystal_F_000 284
_exptl_crystal_size_max 0.300
_exptl_crystal_size_mid 0.080
_exptl_crystal_size_min 0.030
_exptl_transmission_factor_max 0.990
_exptl_transmission_factor_min 0.969
_refine_diff_density_max 0.456
_refine_diff_density_min -0.464
_refine_diff_density_rms 0.111
_refine_ls_extinction_method none
_refine_ls_goodness_of_fit_ref 1.150
_refine_ls_hydrogen_treatment constr
_refine_ls_matrix_type full
_refine_ls_number_parameters 173
_refine_ls_number_reflns 2701
_refine_ls_number_restraints 0
_refine_ls_restrained_S_all 1.150
_refine_ls_R_factor_all 0.1114
_refine_ls_R_factor_gt 0.0894
_refine_ls_shift/su_max 0.000
_refine_ls_shift/su_mean 0.000
_refine_ls_structure_factor_coef Fsqd
_refine_ls_weighting_details 'w=1/[\s^2^(Fo^2^)+(0.0511P)^2^+2.2947P] where P=(Fo^2^+2Fc^2^)/3'
_refine_ls_weighting_scheme calc
_refine_ls_wR_factor_gt 0.2444
_refine_ls_wR_factor_ref 0.2645
_reflns_Friedel_coverage 0.000
_reflns_number_gt 2015
_reflns_number_total 2701
_reflns_threshold_expression 'I > 2\s(I)'
_cod_data_source_file c8cc04132f3.cif
_cod_data_source_block C13H8ClFN2O2-EC3
_cod_depositor_comments 'Adding full bibliography for 7121996--7121999.cif.'
_cod_database_code 7121996
_shelx_shelxl_version_number 2016/6
_shelx_space_group_comment
;
The symmetry employed for this shelxl refinement is uniquely defined
by the following loop, which should always be used as a source of
symmetry information in preference to the above space-group names.
They are only intended as comments.
;
_shelx_estimated_absorpt_t_min 0.907
_shelx_estimated_absorpt_t_max 0.990

loop_
_space_group_symop_operation_xyz
'x, y, z'
'-x, -y, -z'

loop_
_atom_site_label
_atom_site_type_symbol
_atom_site_fract_x
_atom_site_fract_y
_atom_site_fract_z
_atom_site_U_iso_or_equiv
_atom_site_adp_type
_atom_site_occupancy
_atom_site_site_symmetry_order
_atom_site_calc_flag
_atom_site_refinement_flags_posn
_atom_site_refinement_flags_adp
Cl1 Cl 0.0090(4) 0.92841(11) -0.16166(10) 0.0358(4) Uani 1 1 d . .
F F 0.8712(9) 0.0787(3) 0.5744(3) 0.0418(8) Uani 1 1 d . .
O1 O 1.1187(11) 0.2339(4) 0.6499(3) 0.0425(10) Uani 1 1 d . .
O2 O 0.8337(11) 0.3946(3) 0.6034(3) 0.0387(9) Uani 1 1 d . .
N1 N 0.9210(11) 0.3036(4) 0.5903(3) 0.0280(9) Uani 1 1 d . .
N2 N 0.4288(11) 0.4412(3) 0.2286(3) 0.0254(9) Uani 1 1 d . .
C1 C 0.7873(12) 0.2799(4) 0.4962(4) 0.0239(10) Uani 1 1 d . .
C2 C 0.6730(12) 0.3720(4) 0.4117(4) 0.0231(9) Uani 1 1 d . .
H8 H 0.678661 0.445534 0.416355 0.028 Uiso 1 1 calc R U
C3 C 0.5489(12) 0.3538(4) 0.3193(4) 0.0241(10) Uani 1 1 d . .
C4 C 0.5380(13) 0.2417(4) 0.3154(4) 0.0258(10) Uani 1 1 d . .
H6 H 0.455121 0.228391 0.254911 0.031 Uiso 1 1 calc R U
C5 C 0.6515(13) 0.1489(4) 0.4021(4) 0.0293(11) Uani 1 1 d . .
H7 H 0.642265 0.074785 0.399028 0.035 Uiso 1 1 calc R U
C6 C 0.7754(13) 0.1691(4) 0.4907(4) 0.0285(10) Uani 1 1 d . .
C7 C 0.5189(12) 0.5443(4) 0.2129(3) 0.0230(9) Uani 1 1 d . .
H5 H 0.669504 0.561059 0.260610 0.028 Uiso 1 1 calc R U
C8 C 0.3894(12) 0.6387(4) 0.1203(4) 0.0253(10) Uani 1 1 d . .
C9 C 0.2376(12) 0.6155(4) 0.0344(4) 0.0238(9) Uani 1 1 d . .
H2 H 0.214683 0.540129 0.035594 0.029 Uiso 1 1 calc R U
C10 C 0.1203(13) 0.7035(4) -0.0532(4) 0.0266(10) Uani 1 1 d . .
H1 H 0.021890 0.688243 -0.110863 0.032 Uiso 1 1 calc R U
C11 C 0.1549(13) 0.8157(4) -0.0516(4) 0.0282(10) Uani 1 1 d . .
C12 C 0.2957(13) 0.8410(4) 0.0337(4) 0.0308(11) Uani 1 1 d . .
H3 H 0.308753 0.916176 0.033657 0.037 Uiso 1 1 calc R U
C13 C 0.4183(13) 0.7512(4) 0.1204(4) 0.0274(10) Uani 1 1 d . .
H4 H 0.518712 0.766678 0.177734 0.033 Uiso 1 1 calc R U

loop_
_atom_site_aniso_label
_atom_site_aniso_U_11
_atom_site_aniso_U_22
_atom_site_aniso_U_33
_atom_site_aniso_U_23
_atom_site_aniso_U_13
_atom_site_aniso_U_12
Cl1 0.0446(8) 0.0292(7) 0.0259(6) 0.0016(5) -0.0004(5) 0.0062(5)
F 0.063(2) 0.0219(15) 0.0327(17) 0.0020(13) -0.0113(15) 0.0050(14)
O1 0.052(2) 0.043(2) 0.028(2) -0.0040(17) -0.0159(18) 0.0076(19)
O2 0.056(2) 0.034(2) 0.031(2) -0.0154(16) -0.0052(17) 0.0024(18)
N1 0.031(2) 0.026(2) 0.024(2) -0.0043(16) 0.0023(16) -0.0041(17)
N2 0.032(2) 0.023(2) 0.0194(19) -0.0048(15) -0.0034(16) 0.0014(16)
C1 0.027(2) 0.026(2) 0.018(2) -0.0053(18) -0.0003(17) 0.0002(18)
C2 0.025(2) 0.022(2) 0.022(2) -0.0062(18) 0.0017(17) -0.0008(17)
C3 0.025(2) 0.020(2) 0.024(2) -0.0035(18) 0.0013(18) 0.0015(17)
C4 0.032(2) 0.022(2) 0.023(2) -0.0063(18) -0.0001(18) -0.0017(18)
C5 0.036(3) 0.022(2) 0.028(2) -0.0056(19) 0.001(2) 0.000(2)
C6 0.036(3) 0.021(2) 0.022(2) 0.0015(18) -0.0025(19) 0.0047(19)
C7 0.025(2) 0.027(2) 0.015(2) -0.0038(17) -0.0016(16) 0.0016(17)
C8 0.024(2) 0.025(2) 0.024(2) -0.0038(18) 0.0033(18) -0.0039(18)
C9 0.027(2) 0.022(2) 0.021(2) -0.0048(18) 0.0007(17) -0.0004(18)
C10 0.030(2) 0.026(2) 0.022(2) -0.0038(18) -0.0002(18) 0.0002(19)
C11 0.030(2) 0.028(2) 0.022(2) -0.0012(19) 0.0023(18) 0.0032(19)
C12 0.037(3) 0.024(2) 0.028(2) -0.004(2) 0.003(2) 0.001(2)
C13 0.032(2) 0.026(2) 0.023(2) -0.0061(19) 0.0005(19) -0.0047(19)

loop_
_atom_type_symbol
_atom_type_description
_atom_type_scat_dispersion_real
_atom_type_scat_dispersion_imag
_atom_type_scat_source
C C 0.0030 0.0020 'International Tables Vol C Tables 4.2.6.8 and 6.1.1.4'
H H 0.0000 0.0000 'International Tables Vol C Tables 4.2.6.8 and 6.1.1.4'
Cl Cl 0.1480 0.1590 'International Tables Vol C Tables 4.2.6.8 and 6.1.1.4'
F F 0.0170 0.0100 'International Tables Vol C Tables 4.2.6.8 and 6.1.1.4'
N N 0.0060 0.0030 'International Tables Vol C Tables 4.2.6.8 and 6.1.1.4'
O O 0.0110 0.0060 'International Tables Vol C Tables 4.2.6.8 and 6.1.1.4'

loop_
_geom_angle_atom_site_label_1
_geom_angle_atom_site_label_2
_geom_angle_atom_site_label_3
_geom_angle
O1 N1 O2 123.5(4)
O1 N1 C1 118.7(4)
O2 N1 C1 117.8(4)
C7 N2 C3 120.1(4)
C2 C1 C6 120.5(4)
C2 C1 N1 117.9(4)
C6 C1 N1 121.6(4)
C1 C2 C3 120.0(4)
C1 C2 H8 120.0
C3 C2 H8 120.0
C4 C3 C2 118.7(4)
C4 C3 N2 116.7(4)
C2 C3 N2 124.7(4)
C3 C4 C5 120.8(4)
C3 C4 H6 119.6
C5 C4 H6 119.6
C6 C5 C4 119.4(5)
C6 C5 H7 120.3
C4 C5 H7 120.3
F C6 C5 118.5(4)
F C6 C1 120.7(4)
C5 C6 C1 120.7(4)
N2 C7 C8 121.6(4)
N2 C7 H5 119.2
C8 C7 H5 119.2
C13 C8 C9 120.1(4)
C13 C8 C7 119.3(4)
C9 C8 C7 120.7(4)
C10 C9 C8 120.9(5)
C10 C9 H2 119.5
C8 C9 H2 119.5
C9 C10 C11 118.0(4)
C9 C10 H1 121.0
C11 C10 H1 121.0
C12 C11 C10 122.3(4)
C12 C11 Cl1 119.0(4)
C10 C11 Cl1 118.7(4)
C11 C12 C13 118.9(5)
C11 C12 H3 120.6
C13 C12 H3 120.6
C8 C13 C12 119.9(5)
C8 C13 H4 120.1
C12 C13 H4 120.1

loop_
_geom_bond_atom_site_label_1
_geom_bond_atom_site_label_2
_geom_bond_distance
Cl1 C11 1.761(5)
F C6 1.355(5)
O1 N1 1.225(5)
O2 N1 1.234(6)
N1 C1 1.471(6)
N2 C7 1.274(6)
N2 C3 1.417(6)
C1 C2 1.392(6)
C1 C6 1.394(7)
C2 C3 1.406(7)
C2 H8 0.9300
C3 C4 1.402(7)
C4 C5 1.412(6)
C4 H6 0.9300
C5 C6 1.370(7)
C5 H7 0.9300
C7 C8 1.487(6)
C7 H5 0.9300
C8 C13 1.395(7)
C8 C9 1.396(7)
C9 C10 1.392(6)
C9 H2 0.9300
C10 C11 1.400(7)
C10 H1 0.9300
C11 C12 1.384(7)
C12 C13 1.403(7)
C12 H3 0.9300
C13 H4 0.9300

loop_
_geom_torsion_atom_site_label_1
_geom_torsion_atom_site_label_2
_geom_torsion_atom_site_label_3
_geom_torsion_atom_site_label_4
_geom_torsion
O1 N1 C1 C2 -157.4(5)
O2 N1 C1 C2 20.8(7)
O1 N1 C1 C6 22.3(7)
O2 N1 C1 C6 -159.5(5)
C6 C1 C2 C3 -0.9(7)
N1 C1 C2 C3 178.9(4)
C1 C2 C3 C4 1.0(7)
C1 C2 C3 N2 -179.5(4)
C7 N2 C3 C4 -160.0(5)
C7 N2 C3 C2 20.5(7)
C2 C3 C4 C5 -0.4(7)
N2 C3 C4 C5 -179.9(4)
C3 C4 C5 C6 -0.4(8)
C4 C5 C6 F 177.7(4)
C4 C5 C6 C1 0.6(8)
C2 C1 C6 F -177.0(4)
N1 C1 C6 F 3.3(7)
C2 C1 C6 C5 0.1(8)
N1 C1 C6 C5 -179.7(5)
C3 N2 C7 C8 -178.1(4)
N2 C7 C8 C13 163.5(5)
N2 C7 C8 C9 -16.0(7)
C13 C8 C9 C10 1.4(7)
C7 C8 C9 C10 -179.1(4)
C8 C9 C10 C11 -0.8(7)
C9 C10 C11 C12 -0.9(8)
C9 C10 C11 Cl1 179.9(4)
C10 C11 C12 C13 2.1(8)
Cl1 C11 C12 C13 -178.7(4)
C9 C8 C13 C12 -0.2(7)
C7 C8 C13 C12 -179.7(4)
C11 C12 C13 C8 -1.5(8)
